data_7216993
loop_
_publ_author_name
'Harata, Kazuaki'
'Takenaka, Yasushi'
'Yoshida, Noboru'

_publ_section_title
;
 Crystal structures of 6-deoxy-6-monosubstituted \b-cyclodextrins.
 Substituent-regulated one-dimensional arrays of macrocycles&#x2020;
;
_journal_issue 9
_journal_name_full 'Journal of the Chemical Society, Perkin Transactions 2'
_journal_page_first 1667
_journal_paper_doi 10.1039/b101521o
_journal_year 2001
_chemical_formula_sum 'C51 H108 N O50'
_chemical_formula_weight 1535.4
_chemical_name_common
;
 6-deoxy-6-[(1R,2S)-1-(2-hydroxy)indanyl]amino-beta-cyclodextrin
;
_chemical_name_systematic
; 
 6-deoxy-6-[(1R,2S)-1-(2-hydroxy)indamyl]aminocyclomaltoheptaose
;
_space_group_IT_number 4
_symmetry_space_group_name_Hall 'P 2yb'
_symmetry_space_group_name_H-M 'P 1 21 1'
_atom_sites_solution_hydrogens geom
_atom_sites_solution_primary direct
_atom_sites_solution_secondary difmap
_audit_creation_method SHELXL-97
_cell_angle_alpha 90.00
_cell_angle_beta 102.67(1)
_cell_angle_gamma 90.00
_cell_formula_units_Z 2
_cell_length_a 15.519(1)
_cell_length_b 10.124(2)
_cell_length_c 23.519(4)
_cell_measurement_temperature 293
_cell_volume 3605.2(10)
_computing_structure_refinement 'SHELXL-97 (Sheldrick, 1997)'
_computing_structure_solution 'SHELXS-97 (Sheldrick, 1990)'
_diffrn_ambient_temperature 293
_diffrn_measured_fraction_theta_full 0.964
_diffrn_measured_fraction_theta_max 0.964
_diffrn_radiation_monochromator graphite
_diffrn_radiation_source 'fine-focus sealed tube'
_diffrn_radiation_type CuK\a
_diffrn_radiation_wavelength 1.54180
_diffrn_reflns_av_R_equivalents 0.0920
_diffrn_reflns_av_sigmaI/netI 0.0192
_diffrn_reflns_limit_h_max 19
_diffrn_reflns_limit_h_min -18
_diffrn_reflns_limit_k_max 0
_diffrn_reflns_limit_k_min -12
_diffrn_reflns_limit_l_max 0
_diffrn_reflns_limit_l_min -29
_diffrn_reflns_number 7674
_diffrn_reflns_theta_full 74.25
_diffrn_reflns_theta_max 74.25
_diffrn_reflns_theta_min 1.93
_exptl_absorpt_coefficient_mu 1.077
_exptl_absorpt_correction_T_max 0.7383
_exptl_absorpt_correction_T_min 0.5644
_exptl_crystal_density_diffrn 1.366
_exptl_crystal_density_method 'not measured'
_exptl_crystal_F_000 1569
_exptl_crystal_size_max 0.60
_exptl_crystal_size_mid 0.30
_exptl_crystal_size_min 0.30
_refine_diff_density_max 0.611
_refine_diff_density_min -0.368
_refine_diff_density_rms 0.079
_refine_ls_abs_structure_details 'Flack H D (1983), Acta Cryst. A39, 876-881'
_refine_ls_abs_structure_Flack 0.07(18)
_refine_ls_extinction_coef 0.0032(4)
_refine_ls_extinction_expression Fc^*^=kFc[1+0.001xFc^2^\l^3^/sin(2\q)]^-1/4^
_refine_ls_extinction_method SHELXL
_refine_ls_goodness_of_fit_ref 1.048
_refine_ls_hydrogen_treatment mixed
_refine_ls_matrix_type full
_refine_ls_number_parameters 1005
_refine_ls_number_reflns 7499
_refine_ls_number_restraints 132
_refine_ls_restrained_S_all 1.043
_refine_ls_R_factor_all 0.0691
_refine_ls_R_factor_gt 0.0668
_refine_ls_shift/su_max 0.610
_refine_ls_shift/su_mean 0.025
_refine_ls_structure_factor_coef Fsqd
_refine_ls_weighting_details 'calc w=1/[\s^2^(Fo^2^)+(0.1554P)^2^+0.5985P] where P=(Fo^2^+2Fc^2^)/3'
_refine_ls_weighting_scheme calc
_refine_ls_wR_factor_gt 0.1824
_refine_ls_wR_factor_ref 0.1875
_reflns_number_gt 7146
_reflns_number_total 7499
_reflns_threshold_expression >2sigma(I)
_cod_data_source_file b101521o.txt
_cod_data_source_block indbcd
_cod_original_cell_volume 3605
_cod_database_code 7216993

loop_
_symmetry_equiv_pos_as_xyz
'x, y, z'
'-x, y+1/2, -z'

loop_
_atom_site_label
_atom_site_type_symbol
_atom_site_fract_x
_atom_site_fract_y
_atom_site_fract_z
_atom_site_U_iso_or_equiv
_atom_site_adp_type
_atom_site_occupancy
_atom_site_symmetry_multiplicity
_atom_site_calc_flag
_atom_site_refinement_flags
_atom_site_disorder_assembly
_atom_site_disorder_group
C11 C 0.0062(3) 0.0717(5) 0.2774(2) 0.0513(9) Uani 1 1 d . A .
H11 H -0.0570 0.0620 0.2604 0.062 Uiso 1 1 calc R . .
C21 C 0.0188(3) 0.0930(6) 0.3427(2) 0.0549(10) Uani 1 1 d . . .
H21 H -0.0097 0.0203 0.3591 0.066 Uiso 1 1 calc R . .
C31 C 0.1176(3) 0.0938(5) 0.37154(16) 0.0506(9) Uani 1 1 d . . .
H31 H 0.1448 0.1728 0.3590 0.061 Uiso 1 1 calc R . .
C41 C 0.1633(3) -0.0272(5) 0.35471(17) 0.0496(9) Uani 1 1 d . . .
H41 H 0.1434 -0.1065 0.3720 0.060 Uiso 1 1 calc R . .
C51 C 0.1449(3) -0.0399(5) 0.28886(19) 0.0546(10) Uani 1 1 d D A .
H51 H 0.1693 0.0369 0.2724 0.066 Uiso 1 1 calc R . .
C61 C 0.1814(5) -0.1656(8) 0.2677(3) 0.0794(17) Uani 1 1 d D . .
O21 O -0.0219(2) 0.2142(5) 0.35328(15) 0.0662(9) Uani 1 1 d . . .
H21A H -0.0340 0.2116 0.3855 0.099 Uiso 1 1 calc R . .
O31 O 0.1240(2) 0.1006(6) 0.43259(14) 0.0757(12) Uani 1 1 d . . .
H31A H 0.1761 0.1034 0.4495 0.114 Uiso 1 1 calc R . .
O41 O 0.25664(17) -0.0085(3) 0.37598(11) 0.0448(6) Uani 1 1 d . . .
O51 O 0.0503(2) -0.0446(4) 0.26675(15) 0.0603(8) Uani 1 1 d . . .
O6A1 O 0.1938(4) -0.1440(8) 0.2086(2) 0.0773(16) Uani 0.72 1 d PD A 1
O6B1 O 0.1372(12) -0.2750(16) 0.2943(10) 0.163(16) Uani 0.28 1 d PD A 2
C12 C -0.0377(3) 0.4459(5) 0.1171(2) 0.0527(10) Uani 1 1 d . . .
H12 H -0.0734 0.5011 0.0865 0.063 Uiso 1 1 calc R . .
C22 C -0.0518(3) 0.4897(5) 0.1757(2) 0.0573(10) Uani 1 1 d . . .
H22 H -0.1146 0.4816 0.1761 0.069 Uiso 1 1 calc R . .
C32 C 0.0022(3) 0.4020(5) 0.22355(19) 0.0487(9) Uani 1 1 d . . .
H32 H 0.0653 0.4145 0.2252 0.058 Uiso 1 1 calc R . .
C42 C -0.0225(2) 0.2574(4) 0.20994(17) 0.0444(8) Uani 1 1 d . A .
H42 H -0.0831 0.2413 0.2140 0.053 Uiso 1 1 calc R . .
C52 C -0.0135(3) 0.2209(5) 0.14906(17) 0.0478(8) Uani 1 1 d . . .
H52 H 0.0490 0.2243 0.1472 0.057 Uiso 1 1 calc R . .
C62 C -0.0497(3) 0.0859(5) 0.1306(2) 0.0564(10) Uani 1 1 d . . .
H62A H -0.0462 0.0696 0.0906 0.068 Uiso 1 1 calc R . .
H62B H -0.0148 0.0192 0.1550 0.068 Uiso 1 1 calc R . .
O22 O -0.0252(3) 0.6249(4) 0.1858(2) 0.0721(10) Uani 1 1 d . . .
H22A H -0.0643 0.6662 0.1965 0.108 Uiso 1 1 calc R . .
O32 O -0.0167(3) 0.4353(4) 0.27849(15) 0.0630(8) Uani 1 1 d . . .
H32A H -0.0399 0.5085 0.2764 0.094 Uiso 1 1 calc R . .
O42 O 0.03834(18) 0.1808(3) 0.25220(13) 0.0509(7) Uani 1 1 d . . .
O52 O -0.06310(19) 0.3127(4) 0.10705(13) 0.0537(7) Uani 1 1 d . . .
O62 O -0.1385(2) 0.0778(4) 0.13584(19) 0.0687(9) Uani 1 1 d . . .
H62 H -0.1599 0.0078 0.1218 0.103 Uiso 1 1 calc R . .
C13 C 0.2271(2) 0.6052(4) 0.02338(16) 0.0456(8) Uani 1 1 d . . .
H13 H 0.2529 0.6432 -0.0074 0.055 Uiso 1 1 calc R . .
C23 C 0.1695(3) 0.7080(4) 0.04404(19) 0.0485(9) Uani 1 1 d . . .
H23 H 0.1214 0.7315 0.0111 0.058 Uiso 1 1 calc R . .
C33 C 0.1295(2) 0.6489(4) 0.09158(17) 0.0452(8) Uani 1 1 d . . .
H33 H 0.1776 0.6239 0.1243 0.054 Uiso 1 1 calc R . .
C43 C 0.0779(2) 0.5256(4) 0.06868(17) 0.0453(8) Uani 1 1 d . . .
H43 H 0.0253 0.5498 0.0392 0.054 Uiso 1 1 calc R . .
C53 C 0.1351(3) 0.4292(5) 0.04252(18) 0.0481(8) Uani 1 1 d . . .
H53 H 0.1806 0.3918 0.0740 0.058 Uiso 1 1 calc R . .
C63 C 0.0815(3) 0.3186(5) 0.0095(2) 0.0619(11) Uani 1 1 d . . .
H63A H 0.0495 0.2740 0.0350 0.074 Uiso 1 1 calc R . .
H63B H 0.0385 0.3553 -0.0229 0.074 Uiso 1 1 calc R . .
O23 O 0.2185(2) 0.8241(3) 0.06350(17) 0.0587(8) Uani 1 1 d . . .
H23A H 0.2714 0.8080 0.0691 0.088 Uiso 1 1 calc R . .
O33 O 0.0752(2) 0.7427(4) 0.11154(16) 0.0588(8) Uani 1 1 d . . .
H33A H 0.0373 0.7041 0.1246 0.088 Uiso 1 1 calc R . .
O43 O 0.05237(17) 0.4632(4) 0.11710(12) 0.0500(7) Uani 1 1 d . . .
O53 O 0.17686(19) 0.4945(3) 0.00181(12) 0.0503(7) Uani 1 1 d . . .
O63 O 0.1342(4) 0.2254(5) -0.0120(2) 0.0931(14) Uani 1 1 d . . .
H63 H 0.1658 0.1863 0.0154 0.140 Uiso 1 1 calc R . .
C14 C 0.5721(2) 0.5564(4) 0.11320(17) 0.0444(8) Uani 1 1 d . . .
H14 H 0.6312 0.5737 0.1065 0.053 Uiso 1 1 calc R . .
C24 C 0.5271(3) 0.6887(4) 0.11820(19) 0.0475(8) Uani 1 1 d . . .
H24 H 0.5289 0.7409 0.0834 0.057 Uiso 1 1 calc R . .
C34 C 0.4316(2) 0.6682(4) 0.12048(16) 0.0414(7) Uani 1 1 d . . .
H34 H 0.4287 0.6194 0.1560 0.050 Uiso 1 1 calc R . .
C44 C 0.3851(2) 0.5890(4) 0.06778(15) 0.0385(7) Uani 1 1 d . . .
H44 H 0.3867 0.6377 0.0320 0.046 Uiso 1 1 calc R . .
C54 C 0.4336(3) 0.4578(4) 0.06814(18) 0.0449(8) Uani 1 1 d . . .
H54 H 0.4325 0.4107 0.1044 0.054 Uiso 1 1 calc R . .
C64 C 0.3949(4) 0.3701(5) 0.0170(2) 0.0622(11) Uani 1 1 d . . .
H64A H 0.4326 0.2935 0.0175 0.075 Uiso 1 1 calc R . .
H64B H 0.3373 0.3392 0.0209 0.075 Uiso 1 1 calc R . .
O24 O 0.5741(2) 0.7591(3) 0.16796(18) 0.0659(9) Uani 1 1 d . . .
H24A H 0.5457 0.7576 0.1936 0.099 Uiso 1 1 calc R . .
O34 O 0.3896(2) 0.7935(3) 0.12157(13) 0.0500(6) Uani 1 1 d . . .
H34A H 0.3927 0.8160 0.1555 0.075 Uiso 1 1 calc R . .
O44 O 0.29604(16) 0.5690(3) 0.07166(11) 0.0437(6) Uani 1 1 d . . .
O54 O 0.52417(18) 0.4837(3) 0.06563(12) 0.0497(7) Uani 1 1 d . . .
O64 O 0.3860(3) 0.4369(5) -0.03739(15) 0.0715(10) Uani 1 1 d . . .
H64 H 0.4351 0.4564 -0.0424 0.107 Uiso 1 1 calc R . .
C15 C 0.7690(2) 0.2833(4) 0.28586(16) 0.0406(7) Uani 1 1 d . . .
H15 H 0.8259 0.2468 0.3062 0.049 Uiso 1 1 calc R . .
C25 C 0.7730(2) 0.4341(4) 0.28904(17) 0.0426(8) Uani 1 1 d . . .
H25 H 0.8213 0.4643 0.2716 0.051 Uiso 1 1 calc R . .
C35 C 0.6875(2) 0.4922(4) 0.25477(16) 0.0407(7) Uani 1 1 d . . .
H35 H 0.6398 0.4667 0.2738 0.049 Uiso 1 1 calc R . .
C45 C 0.6665(2) 0.4379(4) 0.19286(16) 0.0396(7) Uani 1 1 d . . .
H45 H 0.7099 0.4707 0.1717 0.047 Uiso 1 1 calc R . .
C55 C 0.6672(2) 0.2868(4) 0.19318(17) 0.0424(8) Uani 1 1 d . . .
H55 H 0.6189 0.2539 0.2100 0.051 Uiso 1 1 calc R . .
C65 C 0.6605(3) 0.2274(5) 0.13364(18) 0.0576(11) Uani 1 1 d . . .
H65A H 0.6625 0.1319 0.1372 0.069 Uiso 1 1 calc R . .
H65B H 0.6037 0.2508 0.1091 0.069 Uiso 1 1 calc R . .
O25 O 0.7911(2) 0.4746(3) 0.34844(13) 0.0526(7) Uani 1 1 d . . .
H25A H 0.7576 0.4362 0.3655 0.079 Uiso 1 1 calc R . .
O35 O 0.6933(2) 0.6325(3) 0.25483(16) 0.0574(8) Uani 1 1 d . . .
H35A H 0.7283 0.6555 0.2352 0.086 Uiso 1 1 calc R . .
O45 O 0.58107(16) 0.4857(3) 0.16589(11) 0.0417(5) Uani 1 1 d . . .
O55 O 0.75040(18) 0.2408(3) 0.22735(11) 0.0441(6) Uani 1 1 d . . .
O65 O 0.7269(3) 0.2683(5) 0.10654(16) 0.0706(10) Uani 1 1 d . . .
H65 H 0.7711 0.2228 0.1179 0.106 Uiso 1 1 calc R . .
C16 C 0.6437(2) -0.0276(4) 0.42902(16) 0.0419(7) Uani 1 1 d . . .
H16 H 0.6458 -0.0979 0.4579 0.050 Uiso 1 1 calc R . .
C26 C 0.7005(2) 0.0886(4) 0.45685(15) 0.0431(7) Uani 1 1 d . . .
H26 H 0.7615 0.0588 0.4711 0.052 Uiso 1 1 calc R . .
C36 C 0.6984(2) 0.1971(4) 0.41230(16) 0.0410(7) Uani 1 1 d . . .
H36 H 0.6382 0.2322 0.4013 0.049 Uiso 1 1 calc R . .
C46 C 0.7242(2) 0.1418(4) 0.35811(15) 0.0390(7) Uani 1 1 d . . .
H46 H 0.7877 0.1233 0.3664 0.047 Uiso 1 1 calc R . .
C56 C 0.6726(2) 0.0184(4) 0.33486(16) 0.0408(7) Uani 1 1 d . . .
H56 H 0.6109 0.0424 0.3189 0.049 Uiso 1 1 calc R . .
C66 C 0.7094(3) -0.0501(4) 0.2881(2) 0.0550(10) Uani 1 1 d . . .
H66A H 0.6796 -0.1341 0.2789 0.066 Uiso 1 1 calc R . .
H66B H 0.6970 0.0035 0.2530 0.066 Uiso 1 1 calc R . .
O26 O 0.6671(2) 0.1380(4) 0.50408(13) 0.0576(8) Uani 1 1 d . . .
H26A H 0.6141 0.1532 0.4931 0.086 Uiso 1 1 calc R . .
O36 O 0.7567(2) 0.3015(3) 0.43668(14) 0.0571(7) Uani 1 1 d . . .
H36A H 0.7677 0.3473 0.4104 0.086 Uiso 1 1 calc R . .
O46 O 0.70305(16) 0.2430(3) 0.31462(11) 0.0408(5) Uani 1 1 d . . .
O56 O 0.6763(2) -0.0763(3) 0.38140(13) 0.0465(6) Uani 1 1 d . . .
O66 O 0.8017(3) -0.0725(4) 0.30484(19) 0.0719(10) Uani 1 1 d . . .
H66 H 0.8202 -0.0963 0.2764 0.108 Uiso 1 1 calc R . .
C17 C 0.3003(2) -0.0898(4) 0.42251(15) 0.0412(7) Uani 1 1 d . . .
H17 H 0.2557 -0.1379 0.4380 0.049 Uiso 1 1 calc R . .
C27 C 0.3546(3) -0.0046(4) 0.47128(15) 0.0452(8) Uani 1 1 d . . .
H27 H 0.3751 -0.0602 0.5057 0.054 Uiso 1 1 calc R . .
C37 C 0.4342(2) 0.0560(4) 0.45385(15) 0.0420(7) Uani 1 1 d . . .
H37 H 0.4140 0.1217 0.4232 0.050 Uiso 1 1 calc R . .
C47 C 0.4873(2) -0.0500(4) 0.43077(15) 0.0383(7) Uani 1 1 d . . .
H47 H 0.5133 -0.1108 0.4623 0.046 Uiso 1 1 calc R . .
C57 C 0.4273(2) -0.1263(4) 0.38139(15) 0.0392(7) Uani 1 1 d . . .
H57 H 0.4039 -0.0666 0.3489 0.047 Uiso 1 1 calc R . .
C67 C 0.4756(2) -0.2413(4) 0.36028(17) 0.0419(7) Uani 1 1 d . . .
H67A H 0.5187 -0.2078 0.3396 0.050 Uiso 1 1 calc R . .
H67B H 0.5067 -0.2923 0.3934 0.050 Uiso 1 1 calc R . .
O27 O 0.2988(2) 0.0960(4) 0.48557(13) 0.0560(7) Uani 1 1 d . . .
H27A H 0.2599 0.0622 0.4993 0.084 Uiso 1 1 calc R . .
O37 O 0.4868(2) 0.1203(4) 0.50369(13) 0.0529(7) Uani 1 1 d . . .
H37A H 0.5342 0.1423 0.4966 0.079 Uiso 1 1 calc R . .
O47 O 0.55591(17) 0.0165(3) 0.41000(11) 0.0415(5) Uani 1 1 d . . .
O57 O 0.35577(17) -0.1822(3) 0.40350(12) 0.0439(6) Uani 1 1 d . . .
N67 N 0.4114(2) -0.3261(3) 0.32133(14) 0.0427(6) Uani 1 1 d D . .
H67 H 0.368(3) -0.342(6) 0.341(2) 0.051 Uiso 1 1 d D . .
C77 C 0.4491(2) -0.4488(4) 0.30507(16) 0.0406(7) Uani 1 1 d . . .
H77 H 0.4911 -0.4269 0.2809 0.049 Uiso 1 1 calc R . .
C87 C 0.4956(3) -0.5412(4) 0.35481(19) 0.0486(9) Uani 1 1 d . . .
H87 H 0.5576 -0.5163 0.3692 0.058 Uiso 1 1 calc R . .
C97 C 0.4875(3) -0.6783(4) 0.3272(2) 0.0535(10) Uani 1 1 d . . .
H97A H 0.5357 -0.6957 0.3081 0.064 Uiso 1 1 calc R . .
H97B H 0.4862 -0.7465 0.3559 0.064 Uiso 1 1 calc R . .
CA7 C 0.4003(3) -0.6694(4) 0.28357(19) 0.0481(9) Uani 1 1 d . . .
CB7 C 0.3438(4) -0.7711(5) 0.2591(3) 0.0677(13) Uani 1 1 d . . .
HB7 H 0.3584 -0.8590 0.2676 0.081 Uiso 1 1 calc R . .
CC7 C 0.2653(4) -0.7370(6) 0.2217(3) 0.0701(14) Uani 1 1 d . . .
HC7 H 0.2258 -0.8032 0.2056 0.084 Uiso 1 1 calc R . .
CD7 C 0.2442(3) -0.6079(6) 0.2076(2) 0.0619(12) Uani 1 1 d . . .
HD7 H 0.1916 -0.5879 0.1815 0.074 Uiso 1 1 calc R . .
CE7 C 0.3008(3) -0.5065(5) 0.23202(18) 0.0516(9) Uani 1 1 d . . .
HE7 H 0.2863 -0.4188 0.2227 0.062 Uiso 1 1 calc R . .
CF7 C 0.3790(2) -0.5384(4) 0.27050(16) 0.0419(7) Uani 1 1 d . . .
OG7 O 0.4487(3) -0.5437(4) 0.40098(15) 0.0651(8) Uani 1 1 d . . .
O1AW O 0.1815(17) 1.0883(17) 0.0911(7) 0.175(8) Uani 0.59 1 d PU . .
O1BW O 0.176(3) 0.975(6) 0.153(3) 0.33(3) Uani 0.41 1 d PU . .
O2AW O 0.3890(18) 1.1726(14) 0.1307(8) 0.212(10) Uani 0.65 1 d PU . .
O2BW O 0.256(3) 1.116(3) 0.0846(17) 0.194(17) Uani 0.35 1 d PU . .
O3W O 0.3715(3) 0.8591(5) 0.22908(17) 0.0756(10) Uani 1 1 d U . .
O4AW O 0.8864(11) -0.168(2) 0.4103(7) 0.167(7) Uani 0.61 1 d PU . .
O4BW O 0.884(2) -0.290(3) 0.3747(10) 0.164(11) Uani 0.39 1 d PU . .
O5AW O 1.0926(18) -0.180(7) 0.4822(16) 0.26(3) Uani 0.35 1 d PU . .
O5BW O 1.006(3) 0.001(4) 0.4916(15) 0.276(14) Uani 0.65 1 d PU . .
O6W O 0.7190(5) 0.4699(8) 0.0281(3) 0.1138(19) Uani 1 1 d U . .
O7W O 0.9359(6) 0.2347(18) 0.4598(4) 0.122(5) Uani 0.58 1 d PU . .
O8W O 0.2924(7) -0.6543(11) 0.4133(7) 0.172(5) Uani 0.89 1 d PU . .
O9AW O 0.0237(12) 0.6828(17) 0.3293(7) 0.162(6) Uani 0.62 1 d PU . .
O9BW O -0.0478(16) 0.591(3) 0.3862(14) 0.169(10) Uani 0.38 1 d PU . .
O10W O 0.8001(8) 0.0777(16) 0.5979(5) 0.180(6) Uani 0.80 1 d PU . .
O11W O -0.1681(3) 0.7513(5) 0.2166(2) 0.0813(11) Uani 1 1 d U . .
O12W O 0.3121(3) 0.1448(4) 0.60003(16) 0.0668(9) Uani 1 1 d U . .
O13W O 0.5145(5) 1.0105(9) 0.2061(4) 0.130(3) Uani 0.86 1 d PU . .
O14W O 0.4485(4) 0.9994(7) 0.0575(2) 0.1012(16) Uani 1 1 d U . .
O15W O -0.2241(4) -0.1634(7) 0.1008(2) 0.1010(16) Uani 1 1 d U . .
O16W O 0.126(2) 0.376(3) 0.4690(13) 0.236(14) Uani 0.53 1 d PU . .

loop_
_atom_site_aniso_label
_atom_site_aniso_U_11
_atom_site_aniso_U_22
_atom_site_aniso_U_33
_atom_site_aniso_U_23
_atom_site_aniso_U_13
_atom_site_aniso_U_12
C11 0.0396(17) 0.057(2) 0.054(2) 0.0008(19) 0.0025(15) -0.0018(17)
C21 0.0450(19) 0.063(3) 0.054(2) 0.004(2) 0.0060(16) 0.0079(19)
C31 0.0470(19) 0.064(2) 0.0384(17) -0.0026(17) 0.0038(14) 0.0068(19)
C41 0.0449(18) 0.056(2) 0.0451(18) 0.0039(17) 0.0029(14) 0.0019(18)
C51 0.054(2) 0.056(2) 0.049(2) -0.0066(18) 0.0007(17) 0.0055(19)
C61 0.084(4) 0.077(4) 0.070(3) -0.022(3) 0.000(3) 0.022(3)
O21 0.0513(16) 0.088(3) 0.0586(17) -0.0026(18) 0.0101(13) 0.0214(18)
O31 0.0635(19) 0.118(4) 0.0426(15) -0.0110(19) 0.0051(13) 0.025(2)
O41 0.0421(12) 0.0473(14) 0.0420(12) 0.0078(11) 0.0032(10) 0.0057(11)
O51 0.0577(17) 0.0527(18) 0.0592(17) -0.0066(14) -0.0114(13) 0.0009(15)
O6A1 0.077(3) 0.100(4) 0.051(2) -0.019(3) 0.007(2) 0.015(3)
O6B1 0.103(15) 0.19(3) 0.15(2) -0.07(2) -0.074(15) 0.07(2)
C12 0.0356(17) 0.058(2) 0.061(2) 0.012(2) 0.0034(15) 0.0052(17)
C22 0.0415(18) 0.058(3) 0.074(3) 0.009(2) 0.0161(18) 0.0096(19)
C32 0.0391(17) 0.054(2) 0.053(2) -0.0003(18) 0.0095(15) 0.0044(16)
C42 0.0310(15) 0.054(2) 0.0459(18) 0.0001(16) 0.0030(13) 0.0036(15)
C52 0.0426(18) 0.054(2) 0.0434(18) 0.0022(17) 0.0022(14) 0.0046(17)
C62 0.061(2) 0.054(2) 0.050(2) -0.0033(19) 0.0044(18) 0.002(2)
O22 0.080(2) 0.0511(19) 0.094(3) -0.0009(18) 0.038(2) 0.0137(17)
O32 0.073(2) 0.059(2) 0.0599(18) -0.0092(15) 0.0206(15) 0.0027(17)
O42 0.0376(12) 0.0600(18) 0.0491(14) 0.0061(13) -0.0033(10) 0.0023(13)
O52 0.0421(13) 0.0612(19) 0.0513(15) 0.0108(14) -0.0038(11) -0.0020(13)
O62 0.0609(18) 0.0559(19) 0.086(2) -0.0044(18) 0.0085(17) -0.0127(16)
C13 0.0386(16) 0.053(2) 0.0412(17) 0.0052(16) 0.0002(13) -0.0032(16)
C23 0.0435(18) 0.042(2) 0.056(2) 0.0074(17) 0.0018(16) 0.0025(16)
C33 0.0385(16) 0.0443(19) 0.0501(19) -0.0022(16) 0.0037(14) 0.0059(15)
C43 0.0375(16) 0.051(2) 0.0447(17) 0.0029(16) 0.0026(13) -0.0018(16)
C53 0.0446(18) 0.048(2) 0.0481(19) -0.0046(16) 0.0022(15) -0.0051(17)
C63 0.064(3) 0.054(3) 0.063(3) -0.013(2) 0.004(2) -0.014(2)
O23 0.0493(15) 0.0409(15) 0.082(2) 0.0055(15) 0.0062(15) 0.0017(13)
O33 0.0510(15) 0.0507(17) 0.075(2) -0.0055(15) 0.0137(14) 0.0066(14)
O43 0.0349(12) 0.0619(18) 0.0506(14) 0.0097(13) 0.0036(10) 0.0034(12)
O53 0.0499(14) 0.0563(17) 0.0426(13) -0.0046(12) 0.0059(11) -0.0052(13)
O63 0.105(3) 0.060(2) 0.106(3) -0.028(2) 0.004(3) 0.002(2)
C14 0.0393(16) 0.048(2) 0.0454(18) 0.0055(16) 0.0078(14) 0.0008(15)
C24 0.0417(18) 0.0403(18) 0.056(2) 0.0047(16) 0.0007(15) -0.0064(16)
C34 0.0416(17) 0.0360(18) 0.0436(17) -0.0025(14) 0.0029(13) 0.0039(14)
C44 0.0369(15) 0.0377(17) 0.0408(15) -0.0008(14) 0.0084(12) 0.0017(14)
C54 0.0433(18) 0.0413(19) 0.0489(18) -0.0012(16) 0.0072(14) 0.0053(15)
C64 0.073(3) 0.051(2) 0.057(2) -0.012(2) 0.001(2) 0.007(2)
O24 0.0545(17) 0.0425(16) 0.086(2) -0.0083(16) -0.0150(15) -0.0003(14)
O34 0.0523(15) 0.0416(14) 0.0523(15) -0.0057(12) 0.0031(12) 0.0110(12)
O44 0.0377(12) 0.0496(14) 0.0417(12) 0.0064(11) 0.0044(9) -0.0005(11)
O54 0.0433(13) 0.0612(18) 0.0436(13) -0.0044(13) 0.0072(10) 0.0100(13)
O64 0.082(2) 0.077(2) 0.0489(16) -0.0099(16) 0.0006(15) 0.014(2)
C15 0.0371(16) 0.0387(17) 0.0453(18) -0.0003(14) 0.0073(13) 0.0047(14)
C25 0.0422(17) 0.0369(17) 0.0470(18) -0.0015(14) 0.0061(14) -0.0008(14)
C35 0.0412(17) 0.0317(16) 0.0483(18) -0.0014(14) 0.0078(14) 0.0022(14)
C45 0.0357(15) 0.0362(17) 0.0461(18) -0.0012(14) 0.0073(13) 0.0033(13)
C55 0.0425(18) 0.0353(17) 0.0478(19) -0.0024(14) 0.0067(14) 0.0047(14)
C65 0.073(3) 0.048(2) 0.047(2) -0.0112(18) 0.0021(18) 0.010(2)
O25 0.0595(17) 0.0440(15) 0.0486(14) -0.0034(12) -0.0006(12) -0.0031(13)
O35 0.0682(19) 0.0313(13) 0.0663(19) -0.0026(12) 0.0007(14) -0.0025(13)
O45 0.0344(11) 0.0427(13) 0.0466(12) 0.0064(11) 0.0060(9) 0.0035(10)
O55 0.0466(13) 0.0417(13) 0.0432(12) -0.0019(11) 0.0085(10) 0.0132(11)
O65 0.080(2) 0.079(3) 0.0543(17) 0.0022(17) 0.0191(16) 0.024(2)
C16 0.0429(17) 0.0354(16) 0.0460(17) 0.0037(14) 0.0070(13) 0.0016(14)
C26 0.0442(17) 0.0422(19) 0.0405(16) -0.0004(15) 0.0044(13) 0.0009(15)
C36 0.0432(17) 0.0339(16) 0.0434(17) -0.0037(14) 0.0041(14) -0.0021(14)
C46 0.0406(16) 0.0309(15) 0.0436(17) 0.0024(13) 0.0051(13) 0.0043(13)
C56 0.0446(17) 0.0316(16) 0.0461(17) -0.0021(14) 0.0099(14) 0.0049(14)
C66 0.072(3) 0.0375(19) 0.058(2) -0.0092(17) 0.019(2) 0.0004(19)
O26 0.0696(19) 0.0612(19) 0.0412(13) -0.0079(13) 0.0103(13) -0.0061(16)
O36 0.0703(19) 0.0466(17) 0.0528(15) -0.0117(13) 0.0101(14) -0.0183(15)
O46 0.0386(11) 0.0353(12) 0.0471(13) 0.0043(11) 0.0064(10) 0.0060(10)
O56 0.0567(15) 0.0308(12) 0.0529(14) 0.0018(11) 0.0140(12) 0.0043(11)
O66 0.071(2) 0.060(2) 0.091(3) -0.013(2) 0.0312(19) 0.0113(18)
C17 0.0429(17) 0.0421(18) 0.0372(16) 0.0070(14) 0.0056(13) 0.0039(15)
C27 0.0462(18) 0.051(2) 0.0370(16) 0.0019(15) 0.0052(13) 0.0057(17)
C37 0.0484(18) 0.0399(18) 0.0352(15) -0.0023(14) 0.0036(13) 0.0025(15)
C47 0.0426(16) 0.0339(16) 0.0360(15) 0.0010(13) 0.0038(12) 0.0000(14)
C57 0.0442(17) 0.0331(15) 0.0382(16) -0.0008(13) 0.0046(13) -0.0008(14)
C67 0.0439(17) 0.0327(17) 0.0474(18) -0.0041(14) 0.0063(14) -0.0004(14)
O27 0.0577(17) 0.0639(19) 0.0463(14) -0.0037(14) 0.0112(12) 0.0126(15)
O37 0.0573(17) 0.0567(17) 0.0435(13) -0.0147(13) 0.0085(12) -0.0047(14)
O47 0.0439(12) 0.0342(12) 0.0446(12) 0.0027(10) 0.0059(10) 0.0003(10)
O57 0.0440(13) 0.0375(13) 0.0496(13) 0.0020(11) 0.0092(10) -0.0004(11)
N67 0.0437(15) 0.0352(15) 0.0472(16) -0.0054(13) 0.0056(12) 0.0000(13)
C77 0.0376(16) 0.0375(18) 0.0449(17) -0.0007(14) 0.0051(13) -0.0003(14)
C87 0.0436(18) 0.0399(19) 0.056(2) 0.0016(17) -0.0029(15) 0.0002(16)
C97 0.0458(19) 0.0356(18) 0.072(3) 0.0006(18) -0.0031(18) 0.0031(16)
CA7 0.049(2) 0.0353(18) 0.056(2) -0.0005(16) 0.0033(17) 0.0012(16)
CB7 0.073(3) 0.039(2) 0.081(3) -0.002(2) -0.004(2) -0.010(2)
CC7 0.061(3) 0.062(3) 0.074(3) -0.004(2) -0.013(2) -0.017(2)
CD7 0.051(2) 0.066(3) 0.058(2) 0.002(2) -0.0104(18) -0.004(2)
CE7 0.049(2) 0.049(2) 0.0498(19) 0.0008(17) -0.0025(16) 0.0060(18)
CF7 0.0438(17) 0.0373(18) 0.0415(16) -0.0018(14) 0.0026(14) 0.0009(15)
OG7 0.079(2) 0.062(2) 0.0522(16) 0.0040(15) 0.0100(15) -0.0058(18)
O1AW 0.28(2) 0.121(11) 0.121(9) 0.003(8) 0.042(12) 0.124(14)
O1BW 0.29(4) 0.31(6) 0.43(7) -0.21(5) 0.16(5) 0.01(4)
O2AW 0.41(3) 0.101(9) 0.176(13) 0.043(9) 0.184(17) 0.059(14)
O2BW 0.29(4) 0.12(2) 0.21(3) 0.00(2) 0.14(3) 0.08(3)
O3W 0.099(3) 0.067(2) 0.0609(19) 0.0036(18) 0.0158(18) 0.011(2)
O4AW 0.137(10) 0.203(19) 0.143(11) 0.042(13) -0.005(8) 0.036(12)
O4BW 0.20(2) 0.139(19) 0.120(14) 0.016(14) -0.032(14) -0.076(19)
O5AW 0.102(14) 0.44(7) 0.20(3) 0.06(4) -0.021(15) -0.01(3)
O5BW 0.32(3) 0.27(3) 0.28(2) 0.11(3) 0.17(2) 0.01(3)
O6W 0.140(5) 0.105(4) 0.107(4) 0.014(4) 0.048(4) 0.016(4)
O7W 0.078(5) 0.202(14) 0.087(5) -0.003(8) 0.020(4) 0.025(7)
O8W 0.136(7) 0.109(6) 0.286(15) -0.001(9) 0.077(8) -0.016(6)
O9AW 0.209(15) 0.128(11) 0.147(10) -0.050(9) 0.034(10) -0.060(11)
O9BW 0.124(14) 0.14(2) 0.22(3) -0.06(2) -0.003(15) -0.037(16)
O10W 0.180(10) 0.159(10) 0.150(8) 0.008(8) -0.075(7) 0.017(9)
O11W 0.098(3) 0.064(2) 0.087(3) -0.006(2) 0.030(2) 0.008(2)
O12W 0.092(3) 0.0486(17) 0.0635(19) -0.0079(15) 0.0240(18) -0.0107(17)
O13W 0.094(4) 0.086(4) 0.185(8) -0.022(5) -0.027(4) -0.001(4)
O14W 0.124(4) 0.098(4) 0.082(3) 0.012(3) 0.025(3) 0.013(3)
O15W 0.104(3) 0.104(4) 0.084(3) 0.012(3) -0.004(2) -0.012(3)
O16W 0.35(4) 0.148(18) 0.23(2) -0.057(18) 0.10(2) -0.12(2)

loop_
_atom_type_symbol
_atom_type_description
_atom_type_scat_dispersion_real
_atom_type_scat_dispersion_imag
_atom_type_scat_source
C C 0.0181 0.0091 'International Tables Vol C Tables 4.2.6.8 and 6.1.1.4'
O O 0.0492 0.0322 'International Tables Vol C Tables 4.2.6.8 and 6.1.1.4'
N N 0.0311 0.0180 'International Tables Vol C Tables 4.2.6.8 and 6.1.1.4'
H H 0.0000 0.0000 'International Tables Vol C Tables 4.2.6.8 and 6.1.1.4'

loop_
_geom_angle_atom_site_label_1
_geom_angle_atom_site_label_2
_geom_angle_atom_site_label_3
_geom_angle
_geom_angle_site_symmetry_3
O42 C11 O51 110.6(3) .
O42 C11 C21 109.8(4) .
O51 C11 C21 109.8(4) .
O21 C21 C11 109.6(4) .
O21 C21 C31 110.9(4) .
C11 C21 C31 109.9(3) .
O31 C31 C41 111.8(4) .
O31 C31 C21 106.7(3) .
C41 C31 C21 111.1(4) .
O41 C41 C31 107.3(4) .
O41 C41 C51 108.4(3) .
C31 C41 C51 110.1(4) .
O51 C51 C61 106.0(4) .
O51 C51 C41 108.5(4) .
C61 C51 C41 113.9(4) .
O6A1 C61 O6B1 132.2(11) .
O6A1 C61 C51 108.7(6) .
O6B1 C61 C51 104.1(9) .
C17 O41 C41 117.8(3) .
C11 O51 C51 113.7(3) .
O52 C12 O43 111.1(4) .
O52 C12 C22 110.0(4) .
O43 C12 C22 107.8(4) .
O22 C22 C12 109.8(4) .
O22 C22 C32 109.9(4) .
C12 C22 C32 109.6(4) .
O32 C32 C42 108.9(4) .
O32 C32 C22 109.9(4) .
C42 C32 C22 109.3(4) .
O42 C42 C52 109.8(3) .
O42 C42 C32 106.0(3) .
C52 C42 C32 111.1(4) .
O52 C52 C62 106.1(3) .
O52 C52 C42 110.0(3) .
C62 C52 C42 112.8(4) .
O62 C62 C52 109.8(4) .
C11 O42 C42 118.6(3) .
C12 O52 C52 114.4(3) .
O53 C13 O44 110.1(3) .
O53 C13 C23 110.3(3) .
O44 C13 C23 108.2(3) .
O23 C23 C13 111.1(3) .
O23 C23 C33 111.4(4) .
C13 C23 C33 109.3(3) .
O33 C33 C43 111.3(3) .
O33 C33 C23 110.5(4) .
C43 C33 C23 109.4(3) .
O43 C43 C33 107.3(3) .
O43 C43 C53 108.8(3) .
C33 C43 C53 111.0(3) .
O53 C53 C63 106.2(4) .
O53 C53 C43 111.2(4) .
C63 C53 C43 112.2(4) .
O63 C63 C53 112.6(4) .
C12 O43 C43 120.2(3) .
C13 O53 C53 115.2(3) .
O54 C14 O45 111.5(3) .
O54 C14 C24 110.4(3) .
O45 C14 C24 109.6(3) .
O24 C24 C34 111.6(4) .
O24 C24 C14 109.9(3) .
C34 C24 C14 110.6(3) .
O34 C34 C24 109.5(3) .
O34 C34 C44 110.3(3) .
C24 C34 C44 109.7(3) .
O44 C44 C34 108.5(3) .
O44 C44 C54 111.2(3) .
C34 C44 C54 108.0(3) .
O54 C54 C64 107.1(4) .
O54 C54 C44 109.0(3) .
C64 C54 C44 113.5(3) .
O64 C64 C54 112.2(4) .
C44 O44 C13 118.9(3) .
C14 O54 C54 114.3(3) .
O46 C15 O55 111.5(3) .
O46 C15 C25 107.0(3) .
O55 C15 C25 110.5(3) .
O25 C25 C35 111.8(3) .
O25 C25 C15 109.4(3) .
C35 C25 C15 109.9(3) .
O35 C35 C25 109.8(3) .
O35 C35 C45 111.2(3) .
C25 C35 C45 110.3(3) .
O45 C45 C35 106.6(3) .
O45 C45 C55 110.3(3) .
C35 C45 C55 110.9(3) .
O55 C55 C65 105.1(3) .
O55 C55 C45 109.3(3) .
C65 C55 C45 113.3(4) .
O65 C65 C55 113.6(4) .
C14 O45 C45 117.9(3) .
C15 O55 C55 114.3(3) .
O47 C16 O56 110.3(3) .
O47 C16 C26 108.6(3) .
O56 C16 C26 109.5(3) .
O26 C26 C36 109.3(3) .
O26 C26 C16 109.4(3) .
C36 C26 C16 109.8(3) .
O36 C36 C26 110.1(3) .
O36 C36 C46 110.4(3) .
C26 C36 C46 110.1(3) .
O46 C46 C56 108.1(3) .
O46 C46 C36 105.9(3) .
C56 C46 C36 112.9(3) .
O56 C56 C66 106.7(3) .
O56 C56 C46 110.0(3) .
C66 C56 C46 112.7(3) .
O66 C66 C56 112.9(4) .
C15 O46 C46 118.3(3) .
C16 O56 C56 114.0(3) .
O57 C17 O41 111.2(3) .
O57 C17 C27 109.7(3) .
O41 C17 C27 110.0(3) .
O27 C27 C37 110.4(4) .
O27 C27 C17 108.4(3) .
C37 C27 C17 111.9(3) .
O37 C37 C27 108.4(3) .
O37 C37 C47 110.8(3) .
C27 C37 C47 110.4(3) .
O47 C47 C37 106.9(3) .
O47 C47 C57 110.6(3) .
C37 C47 C57 109.8(3) .
O57 C57 C67 106.8(3) .
O57 C57 C47 108.3(3) .
C67 C57 C47 111.8(3) .
N67 C67 C57 109.5(3) .
C16 O47 C47 118.8(3) .
C17 O57 C57 115.2(3) .
C77 N67 C67 113.8(3) .
N67 C77 CF7 111.7(3) .
N67 C77 C87 117.7(3) .
CF7 C77 C87 101.8(3) .
OG7 C87 C97 107.4(4) .
OG7 C87 C77 110.7(3) .
C97 C87 C77 104.3(3) .
CA7 C97 C87 102.3(3) .
CF7 CA7 CB7 121.2(4) .
CF7 CA7 C97 110.0(3) .
CB7 CA7 C97 128.8(4) .
CC7 CB7 CA7 117.8(5) .
CD7 CC7 CB7 121.5(5) .
CC7 CD7 CE7 120.7(4) .
CF7 CE7 CD7 118.8(4) .
CE7 CF7 CA7 120.1(4) .
CE7 CF7 C77 129.6(4) .
CA7 CF7 C77 110.3(3) .
O1BW O1AW O2BW 116(3) .
O4AW O4BW O9BW 127.0(17) 1_645

loop_
_geom_bond_atom_site_label_1
_geom_bond_atom_site_label_2
_geom_bond_distance
_geom_bond_site_symmetry_2
C11 O42 1.397(6) .
C11 O51 1.412(6) .
C11 C21 1.520(6) .
C21 O21 1.426(7) .
C21 C31 1.536(6) .
C31 O31 1.419(5) .
C31 C41 1.510(7) .
C41 O41 1.438(5) .
C41 C51 1.518(6) .
C51 O51 1.448(5) .
C51 C61 1.520(7) .
C61 O6A1 1.461(8) .
C61 O6B1 1.508(17) .
O41 C17 1.417(4) .
C12 O52 1.410(6) .
C12 O43 1.408(5) .
C12 C22 1.509(7) .
C22 O22 1.434(7) .
C22 C32 1.531(6) .
C32 O32 1.427(5) .
C32 C42 1.529(6) .
C42 O42 1.439(5) .
C42 C52 1.515(6) .
C52 O52 1.449(5) .
C52 C62 1.504(7) .
C62 O62 1.412(6) .
C13 O53 1.395(5) .
C13 O44 1.427(4) .
C13 C23 1.518(6) .
C23 O23 1.420(5) .
C23 C33 1.516(6) .
C33 O33 1.416(5) .
C33 C43 1.516(6) .
C43 O43 1.433(5) .
C43 C53 1.535(6) .
C53 O53 1.430(5) .
C53 C63 1.506(6) .
C63 O63 1.413(7) .
C14 O54 1.408(5) .
C14 O45 1.411(5) .
C14 C24 1.527(6) .
C24 O24 1.427(5) .
C24 C34 1.509(5) .
C34 O34 1.429(5) .
C34 C44 1.520(5) .
C44 O44 1.419(4) .
C44 C54 1.525(5) .
C54 O54 1.444(5) .
C54 C64 1.509(6) .
C64 O64 1.428(7) .
C15 O46 1.405(5) .
C15 O55 1.410(5) .
C15 C25 1.529(5) .
C25 O25 1.424(5) .
C25 C35 1.513(5) .
C35 O35 1.423(5) .
C35 C45 1.523(5) .
C45 O45 1.423(4) .
C45 C55 1.529(5) .
C55 O55 1.441(4) .
C55 C65 1.507(5) .
C65 O65 1.390(7) .
C16 O47 1.410(4) .
C16 O56 1.415(5) .
C16 C26 1.529(5) .
C26 O26 1.417(5) .
C26 C36 1.513(5) .
C36 O36 1.427(5) .
C36 C46 1.523(5) .
C46 O46 1.434(4) .
C46 C56 1.519(5) .
C56 O56 1.447(5) .
C56 C66 1.515(5) .
C66 O66 1.418(6) .
C17 O57 1.409(5) .
C17 C27 1.532(5) .
C27 O27 1.424(5) .
C27 C37 1.514(6) .
C37 O37 1.430(4) .
C37 C47 1.524(5) .
C47 O47 1.433(4) .
C47 C57 1.529(5) .
C57 O57 1.441(5) .
C57 C67 1.526(5) .
C67 N67 1.472(5) .
N67 C77 1.459(5) .
C77 CF7 1.510(5) .
C77 C87 1.547(5) .
C87 OG7 1.433(6) .
C87 C97 1.525(6) .
C97 CA7 1.510(6) .
CA7 CF7 1.385(6) .
CA7 CB7 1.393(6) .
CB7 CC7 1.381(8) .
CC7 CD7 1.370(9) .
CD7 CE7 1.390(7) .
CE7 CF7 1.384(5) .
O1AW O1BW 1.88(8) .
O1AW O2BW 1.23(4) .
O4AW O4BW 1.49(3) .
O4BW O9BW 1.59(4) 1_645
O9BW O4BW 1.59(4) 1_465
